data_8104377
loop_
_publ_author_name
'Neumann, C.'
'Saalfeld, H.'

_publ_section_title
;
 Crystal structure of potassium pentafluorozirconate monohydrate, K Zr F5
 (H2 O)
;
_journal_name_full 'Zeitschrift fuer Kristallographie (149,1979-)'
_journal_page_first 177
_journal_page_last 185
_journal_volume 175
_journal_year 1986
_chemical_formula_sum 'F5 H2 K O Zr'
_chemical_name_systematic 'K (Zr F5) (H2 O)'
_space_group_IT_number 14
_symmetry_space_group_name_Hall '-P 2ybc'
_symmetry_space_group_name_H-M 'P 1 21/c 1'
_cell_angle_alpha 90
_cell_angle_beta 99.62
_cell_angle_gamma 90
_cell_formula_units_Z 8
_cell_length_a 7.628
_cell_length_b 12.081
_cell_length_c 11.1
_cell_volume 1008.524
_citation_journal_id_ASTM ZEKRDZ
_cod_data_source_file Neumann_ZEKRDZ_1986_1351.cif
_cod_data_source_block H2F5K1O1Zr1
_cod_original_formula_sum 'H2 F5 K1 O1 Zr1'
_cod_database_code 8104377

loop_
_symmetry_equiv_pos_as_xyz
x,y,z
-x,y+1/2,-z+1/2
-x,-y,-z
x,-y-1/2,z-1/2

loop_
_atom_site_label
_atom_site_type_symbol
_atom_site_fract_x
_atom_site_fract_y
_atom_site_fract_z
_atom_site_occupancy
_atom_site_U_iso_or_equiv
Zr2 Zr+4 0.52846 0.25585 0.10764 1 0.0
F9 F-1 0.2494 0.8746 0.3841 1 0.0
H4 H+1 0.407 0.136 -0.107 1 0.0
H3 H+1 0.282 0.146 -0.055 1 0.0
K1 K+1 0.2946 0.5258 0.1203 1 0.0
O2 O-2 0.3789 0.1432 -0.042 1 0.0
O1 O-2 0.1279 0.1566 0.2786 1 0.0
H1 H+1 0.217 0.157 0.307 1 0.0
F2 F-1 0.2522 0.275 0.1142 1 0.0
F1 F-1 0.4744 0.1213 0.1996 1 0.0
Zr1 Zr+4 0.97715 0.26426 0.12399 1 0.0
F5 F-1 0.7153 0.2022 0.0039 1 0.0
H2 H+1 0.071 0.14 0.325 1 0.0
F7 F-1 0.0643 0.382 0.2457 1 0.0
F10 F-1 0.4438 0.3685 -0.0215 1 0.0
F3 F-1 0.2081 0.7024 0.2736 1 0.0
F8 F-1 0.0297 0.1274 0.0317 1 0.0
F6 F-1 0.0122 0.6393 0.0223 1 0.0
F4 F-1 0.5118 0.355 0.2504 1 0.0
K2 K+1 0.7959 0.4606 0.3542 1 0.0
